data_7714678
loop_
_publ_author_name
'Atta, Sayan'
'Mandal, Amit'
'Saha, Rahul'
'Majumdar, Amit'

_publ_section_title
;
 Reduction of nitrite to nitric oxide and generation of reactive chalcogen
 species by mononuclear Fe(II) and Zn(II) complexes of thiolate and
 selenolate.
;
_journal_issue 3
_journal_name_full 'Dalton transactions (Cambridge, England : 2003)'
_journal_page_first 949
_journal_page_last 965
_journal_paper_doi 10.1039/d3dt03768a
_journal_volume 53
_journal_year 2024
_chemical_formula_moiety 'C42 H40 N6 O4 Zn2, 2(B F4)'
_chemical_formula_sum 'C42 H40 B2 F8 N6 O4 Zn2'
_chemical_formula_weight 997.16
_space_group_crystal_system triclinic
_space_group_IT_number 2
_space_group_name_Hall '-P 1'
_space_group_name_H-M_alt 'P -1'
_atom_sites_solution_hydrogens geom
_audit_creation_date 2022-12-16
_audit_creation_method
;
Olex2 1.2
(compiled 2018.05.29 svn.r3508 for OlexSys, GUI svn.r5506)
;
_audit_update_record
;
2022-12-16 deposited with the CCDC.	2023-12-11 downloaded from the CCDC.
;
_cell_angle_alpha 105.549(12)
_cell_angle_beta 90.387(11)
_cell_angle_gamma 91.566(12)
_cell_formula_units_Z 1
_cell_length_a 9.8506(14)
_cell_length_b 10.1305(15)
_cell_length_c 10.4984(13)
_cell_measurement_reflns_used 1431
_cell_measurement_temperature 146.7(6)
_cell_measurement_theta_max 22.1350
_cell_measurement_theta_min 2.0430
_cell_volume 1008.8(2)
_computing_cell_refinement 'CrysAlisPro 1.171.42.49 (Rigaku OD, 2022)'
_computing_data_collection 'CrysAlisPro 1.171.42.49 (Rigaku OD, 2022)'
_computing_data_reduction 'CrysAlisPro 1.171.42.49 (Rigaku OD, 2022)'
_computing_molecular_graphics 'Olex2 (Dolomanov et al., 2009)'
_computing_publication_material 'Olex2 (Dolomanov et al., 2009)'
_computing_structure_refinement 'ShelXL (Sheldrick, 2015)'
_computing_structure_solution 'SHELXT 2014/5 (Sheldrick, 2014)'
_diffrn_ambient_environment N~2~
_diffrn_ambient_temperature 146.7(6)
_diffrn_measured_fraction_theta_full 0.982
_diffrn_measured_fraction_theta_max 0.982
_diffrn_measurement_details
;
List of Runs (angles in degrees, time in seconds):

  # Type    Start    End  Width  t~exp~   \w     \q     \k     \f   Frames
#--------------------------------------------------------------------------
  1  \w   -100.91  13.09   1.00   10.00    --  -15.95 -59.25 -84.92  114
  2  \w    -59.55  22.45   1.00   10.00    --  -15.95  83.74  72.05   82
  3  \w   -100.91  13.09   1.00   10.00    --  -15.95 -59.25 173.08  114
  4  \w    -59.55  22.45   1.00   10.00    --  -15.95  83.74 -29.95   82
;
_diffrn_measurement_device_type 'Bruker D8VENTURE with PHOTON II Detector'
_diffrn_measurement_method 'phi, omega and kappa scan'
_diffrn_orient_matrix_type 'CrysAlisPro convention (1999,Acta A55,543-557)'
_diffrn_orient_matrix_UB_11 -0.0169015000
_diffrn_orient_matrix_UB_12 0.0697991000
_diffrn_orient_matrix_UB_13 0.0243042000
_diffrn_orient_matrix_UB_21 -0.0323554000
_diffrn_orient_matrix_UB_22 -0.0025891000
_diffrn_orient_matrix_UB_23 -0.0612222000
_diffrn_orient_matrix_UB_31 -0.0621071000
_diffrn_orient_matrix_UB_32 -0.0201960000
_diffrn_orient_matrix_UB_33 0.0240877000
_diffrn_radiation_probe x-ray
_diffrn_radiation_type MoK\a
_diffrn_radiation_wavelength 0.71073
_diffrn_reflns_av_R_equivalents 0.0865
_diffrn_reflns_av_unetI/netI 0.1339
_diffrn_reflns_Laue_measured_fraction_full 0.982
_diffrn_reflns_Laue_measured_fraction_max 0.982
_diffrn_reflns_limit_h_max 11
_diffrn_reflns_limit_h_min -11
_diffrn_reflns_limit_k_max 12
_diffrn_reflns_limit_k_min -12
_diffrn_reflns_limit_l_max 12
_diffrn_reflns_limit_l_min -12
_diffrn_reflns_number 8880
_diffrn_reflns_point_group_measured_fraction_full 0.982
_diffrn_reflns_point_group_measured_fraction_max 0.982
_diffrn_reflns_theta_full 25.026
_diffrn_reflns_theta_max 25.026
_diffrn_reflns_theta_min 2.866
_diffrn_source_type Micro-focus
_exptl_absorpt_coefficient_mu 1.279
_exptl_absorpt_correction_T_max 1.00000
_exptl_absorpt_correction_T_min 0.61984
_exptl_absorpt_correction_type multi-scan
_exptl_absorpt_process_details
;
CrysAlisPro 1.171.42.49 (Rigaku Oxford Diffraction, 2022)
Empirical absorption correction using spherical harmonics,
implemented in SCALE3 ABSPACK scaling algorithm.
;
_exptl_crystal_colour colorless
_exptl_crystal_density_diffrn 1.641
_exptl_crystal_density_method 'not measured'
_exptl_crystal_description block
_exptl_crystal_F_000 508
_exptl_crystal_size_max 0.22
_exptl_crystal_size_mid 0.2
_exptl_crystal_size_min 0.18
_refine_diff_density_max 0.887
_refine_diff_density_min -1.094
_refine_diff_density_rms 0.116
_refine_ls_extinction_method none
_refine_ls_goodness_of_fit_ref 1.019
_refine_ls_hydrogen_treatment constr
_refine_ls_matrix_type full
_refine_ls_number_parameters 290
_refine_ls_number_reflns 3498
_refine_ls_number_restraints 0
_refine_ls_restrained_S_all 1.019
_refine_ls_R_factor_all 0.1155
_refine_ls_R_factor_gt 0.0757
_refine_ls_shift/su_max 0.000
_refine_ls_shift/su_mean 0.000
_refine_ls_structure_factor_coef Fsqd
_refine_ls_weighting_details 'w=1/[\s^2^(Fo^2^)+(0.0761P)^2^] where P=(Fo^2^+2Fc^2^)/3'
_refine_ls_weighting_scheme calc
_refine_ls_wR_factor_gt 0.1615
_refine_ls_wR_factor_ref 0.1864
_reflns_Friedel_coverage 0.000
_reflns_number_gt 2289
_reflns_number_total 3498
_reflns_threshold_expression 'I > 2\s(I)'
_cod_data_source_file d3dt03768a2.cif
_cod_data_source_block sol1_CCDC2
_cod_depositor_comments 'Adding full bibliography for 7714674--7714686.cif.'
_cod_original_sg_symbol_H-M P-1
_cod_database_code 7714678
_shelx_shelxl_version_number 2018/3
_chemical_oxdiff_formula 'C H N O Zn B F S'
_shelx_space_group_comment
;
The symmetry employed for this shelxl refinement is uniquely defined
by the following loop, which should always be used as a source of
symmetry information in preference to the above space-group names.
They are only intended as comments.
;
_shelx_estimated_absorpt_t_max 0.802
_shelx_estimated_absorpt_t_min 0.766
_reflns_odcompleteness_completeness 98.51
_reflns_odcompleteness_iscentric 1
_reflns_odcompleteness_theta 24.97
_olex2_refinement_description
;
1. Fixed Uiso
 At 1.2 times of:
  All C(H) groups, All C(H,H) groups
 At 1.5 times of:
  All C(H,H,H) groups
2.a Secondary CH2 refined with riding coordinates:
 C9(H9A,H9B), C10(H10A,H10B), C16(H16A,H16B)
2.b Aromatic/amide H refined with riding coordinates:
 C3(H3), C4(H4), C7(H7), C12(H12), C13(H13), C14(H14), C15(H15), C18(H18),
 C19(H19), C20(H20), C21(H21)
2.c Idealised Me refined as rotating group:
 C6(H6A,H6B,H6C)
;
_olex2_submission_special_instructions 'No special instructions were received'
_oxdiff_exptl_absorpt_empirical_details
;
Empirical correction (ABSPACK) includes:
- Absorption correction using spherical harmonics
- Frame scaling
;
_oxdiff_exptl_absorpt_empirical_full_max 1.732
_oxdiff_exptl_absorpt_empirical_full_min 0.540

loop_
_space_group_symop_operation_xyz
'x, y, z'
'-x, -y, -z'

loop_
_atom_site_label
_atom_site_type_symbol
_atom_site_fract_x
_atom_site_fract_y
_atom_site_fract_z
_atom_site_U_iso_or_equiv
_atom_site_adp_type
_atom_site_occupancy
_atom_site_site_symmetry_order
_atom_site_calc_flag
_atom_site_refinement_flags_posn
_atom_site_refinement_flags_adp
_atom_site_refinement_flags_occupancy
_atom_site_disorder_assembly
_atom_site_disorder_group
Zn1 Zn 0.65615(7) 0.48109(8) 0.47463(7) 0.0331(3) Uani 1 1 d . . . . .
O1 O 0.5170(4) 0.6288(4) 0.4887(4) 0.0279(10) Uani 1 1 d . . . . .
O2 O 0.7968(5) 0.6232(5) 0.4175(5) 0.0488(13) Uani 1 1 d . . . . .
N1 N 0.2533(5) 0.4499(6) 0.3393(5) 0.0363(14) Uani 1 1 d . . . . .
N2 N 0.2157(5) 0.6867(5) 0.5280(5) 0.0321(13) Uani 1 1 d . . . . .
N3 N 0.3337(5) 0.6141(6) 0.7313(5) 0.0353(13) Uani 1 1 d . . . . .
C1 C 0.5146(6) 0.7254(7) 0.4251(6) 0.0331(16) Uani 1 1 d . . . . .
C2 C 0.6243(7) 0.7526(7) 0.3492(6) 0.0356(16) Uani 1 1 d . . . . .
C3 C 0.7582(7) 0.7032(8) 0.3571(8) 0.0447(19) Uani 1 1 d . . . . .
H3 H 0.825849 0.737122 0.308925 0.054 Uiso 1 1 calc R . . . .
C4 C 0.6094(7) 0.8448(7) 0.2735(6) 0.0379(17) Uani 1 1 d . . . . .
H4 H 0.684414 0.861644 0.223021 0.045 Uiso 1 1 calc R . . . .
C5 C 0.4936(7) 0.9118(7) 0.2680(6) 0.0370(17) Uani 1 1 d . . . . .
C6 C 0.4771(8) 1.0066(8) 0.1794(7) 0.050(2) Uani 1 1 d . . . . .
H6A H 0.484782 1.102111 0.232828 0.076 Uiso 1 1 calc GR . . . .
H6B H 0.387662 0.989513 0.135611 0.076 Uiso 1 1 calc GR . . . .
H6C H 0.548081 0.989585 0.112522 0.076 Uiso 1 1 calc GR . . . .
C7 C 0.3913(7) 0.8962(7) 0.3538(6) 0.0349(16) Uani 1 1 d . . . . .
H7 H 0.311588 0.947734 0.357917 0.042 Uiso 1 1 calc R . . . .
C8 C 0.4021(6) 0.8080(7) 0.4334(6) 0.0313(15) Uani 1 1 d . . . . .
C9 C 0.2986(6) 0.8133(7) 0.5399(6) 0.0318(15) Uani 1 1 d . . . . .
H9A H 0.346934 0.836615 0.626462 0.038 Uiso 1 1 calc R . . . .
H9B H 0.236646 0.888703 0.540534 0.038 Uiso 1 1 calc R . . . .
C10 C 0.1275(6) 0.6567(7) 0.4080(6) 0.0369(16) Uani 1 1 d . . . . .
H10A H 0.032160 0.646404 0.433889 0.044 Uiso 1 1 calc R . . . .
H10B H 0.133142 0.735691 0.369291 0.044 Uiso 1 1 calc R . . . .
C11 C 0.1641(6) 0.5312(7) 0.3058(6) 0.0327(15) Uani 1 1 d . . . . .
C12 C 0.1028(7) 0.4960(8) 0.1829(7) 0.0470(19) Uani 1 1 d . . . . .
H12 H 0.042442 0.556811 0.158430 0.056 Uiso 1 1 calc R . . . .
C13 C 0.1295(7) 0.3723(8) 0.0959(7) 0.047(2) Uani 1 1 d . . . . .
H13 H 0.087968 0.346946 0.010549 0.056 Uiso 1 1 calc R . . . .
C14 C 0.2159(7) 0.2860(8) 0.1326(7) 0.052(2) Uani 1 1 d . . . . .
H14 H 0.233338 0.198750 0.074710 0.062 Uiso 1 1 calc R . . . .
C15 C 0.2769(7) 0.3278(8) 0.2548(7) 0.0473(19) Uani 1 1 d . . . . .
H15 H 0.338014 0.268441 0.280717 0.057 Uiso 1 1 calc R . . . .
C16 C 0.1371(6) 0.7043(7) 0.6504(6) 0.0370(17) Uani 1 1 d . . . . .
H16A H 0.062383 0.634242 0.635482 0.044 Uiso 1 1 calc R . . . .
H16B H 0.096317 0.795837 0.673869 0.044 Uiso 1 1 calc R . . . .
C17 C 0.2258(7) 0.6909(7) 0.7611(7) 0.0388(17) Uani 1 1 d . . . . .
C18 C 0.1974(7) 0.7556(7) 0.8941(7) 0.0446(19) Uani 1 1 d . . . . .
H18 H 0.123129 0.815010 0.916216 0.054 Uiso 1 1 calc R . . . .
C19 C 0.2787(8) 0.7313(8) 0.9905(7) 0.0467(19) Uani 1 1 d . . . . .
H19 H 0.258988 0.771646 1.080841 0.056 Uiso 1 1 calc R . . . .
C20 C 0.3871(8) 0.6501(8) 0.9589(7) 0.051(2) Uani 1 1 d . . . . .
H20 H 0.444156 0.633359 1.025871 0.061 Uiso 1 1 calc R . . . .
C21 C 0.4127(7) 0.5921(7) 0.8265(6) 0.0410(17) Uani 1 1 d . . . . .
H21 H 0.488600 0.535154 0.802943 0.049 Uiso 1 1 calc R . . . .
F1 F 0.0258(4) 0.7983(4) 0.1824(4) 0.0543(11) Uani 1 1 d . . . . .
F2 F -0.1058(5) 0.9633(6) 0.1571(6) 0.0923(18) Uani 1 1 d . . . . .
F3 F 0.1159(5) 0.9998(5) 0.1803(6) 0.0957(19) Uani 1 1 d . . . . .
F4 F -0.0069(8) 0.9790(6) 0.3486(5) 0.124(2) Uani 1 1 d . . . . .
B1 B 0.0087(9) 0.9385(10) 0.2163(8) 0.046(2) Uani 1 1 d . . . . .

loop_
_atom_site_aniso_label
_atom_site_aniso_U_11
_atom_site_aniso_U_22
_atom_site_aniso_U_33
_atom_site_aniso_U_23
_atom_site_aniso_U_13
_atom_site_aniso_U_12
Zn1 0.0348(5) 0.0415(5) 0.0217(4) 0.0052(4) 0.0080(3) 0.0083(3)
O1 0.028(2) 0.033(3) 0.022(2) 0.005(2) 0.0091(18) 0.0060(19)
O2 0.040(3) 0.055(3) 0.056(4) 0.022(3) 0.012(2) 0.009(2)
N1 0.037(3) 0.044(4) 0.023(3) 0.001(3) 0.007(2) 0.009(3)
N2 0.030(3) 0.045(4) 0.019(3) 0.004(3) 0.008(2) 0.007(2)
N3 0.038(3) 0.045(4) 0.020(3) 0.004(3) 0.009(2) 0.010(3)
C1 0.041(4) 0.035(4) 0.021(4) 0.003(3) 0.003(3) -0.002(3)
C2 0.041(4) 0.038(4) 0.027(4) 0.008(3) 0.010(3) 0.002(3)
C3 0.039(4) 0.047(5) 0.049(5) 0.014(4) 0.016(3) -0.001(4)
C4 0.046(4) 0.044(4) 0.023(4) 0.008(3) 0.010(3) 0.001(3)
C5 0.040(4) 0.043(4) 0.029(4) 0.010(3) 0.000(3) 0.001(3)
C6 0.068(5) 0.051(5) 0.036(4) 0.017(4) 0.008(4) 0.002(4)
C7 0.040(4) 0.041(4) 0.021(4) 0.003(3) 0.003(3) 0.009(3)
C8 0.035(4) 0.037(4) 0.021(3) 0.005(3) 0.008(3) 0.005(3)
C9 0.035(4) 0.040(4) 0.019(3) 0.004(3) 0.012(3) 0.010(3)
C10 0.034(4) 0.046(4) 0.032(4) 0.012(3) -0.001(3) 0.005(3)
C11 0.025(3) 0.043(4) 0.029(4) 0.008(3) 0.006(3) 0.000(3)
C12 0.054(5) 0.057(5) 0.029(4) 0.010(4) -0.002(3) 0.002(4)
C13 0.058(5) 0.056(5) 0.022(4) 0.003(4) 0.000(3) -0.010(4)
C14 0.054(5) 0.051(5) 0.038(5) -0.009(4) 0.005(4) 0.009(4)
C15 0.055(5) 0.046(5) 0.035(4) -0.001(4) 0.001(4) 0.014(4)
C16 0.029(4) 0.052(5) 0.030(4) 0.012(3) 0.015(3) 0.008(3)
C17 0.043(4) 0.045(4) 0.027(4) 0.006(3) 0.008(3) 0.002(3)
C18 0.045(4) 0.050(5) 0.035(4) 0.005(4) 0.020(3) 0.004(4)
C19 0.060(5) 0.056(5) 0.021(4) 0.005(4) 0.013(4) -0.004(4)
C20 0.053(5) 0.072(6) 0.027(4) 0.013(4) 0.005(4) 0.016(4)
C21 0.051(4) 0.049(5) 0.020(4) 0.004(3) 0.007(3) 0.010(3)
F1 0.076(3) 0.047(3) 0.039(3) 0.007(2) 0.017(2) 0.014(2)
F2 0.069(3) 0.092(4) 0.128(5) 0.050(4) -0.008(3) 0.018(3)
F3 0.076(4) 0.079(4) 0.138(6) 0.039(4) 0.030(3) -0.006(3)
F4 0.230(7) 0.092(5) 0.038(3) -0.005(3) 0.030(4) 0.045(5)
B1 0.058(6) 0.053(6) 0.028(5) 0.013(4) 0.015(4) 0.010(5)

loop_
_atom_type_symbol
_atom_type_description
_atom_type_scat_dispersion_real
_atom_type_scat_dispersion_imag
_atom_type_scat_source
C C 0.0033 0.0016 'International Tables Vol C Tables 4.2.6.8 and 6.1.1.4'
H H 0.0000 0.0000 'International Tables Vol C Tables 4.2.6.8 and 6.1.1.4'
B B 0.0013 0.0007 'International Tables Vol C Tables 4.2.6.8 and 6.1.1.4'
F F 0.0171 0.0103 'International Tables Vol C Tables 4.2.6.8 and 6.1.1.4'
N N 0.0061 0.0033 'International Tables Vol C Tables 4.2.6.8 and 6.1.1.4'
O O 0.0106 0.0060 'International Tables Vol C Tables 4.2.6.8 and 6.1.1.4'
Zn Zn 0.2839 1.4301 'International Tables Vol C Tables 4.2.6.8 and 6.1.1.4'

loop_
_geom_angle_atom_site_label_1
_geom_angle_atom_site_label_2
_geom_angle_atom_site_label_3
_geom_angle
_geom_angle_site_symmetry_1
_geom_angle_site_symmetry_3
_geom_angle_publ_flag
O1 Zn1 Zn1 41.47(11) . 2_666 ?
O1 Zn1 Zn1 39.77(11) 2_666 2_666 ?
O1 Zn1 O1 81.24(17) . 2_666 ?
O1 Zn1 O2 165.47(17) 2_666 . ?
O1 Zn1 O2 85.59(17) . . ?
O1 Zn1 N1 99.4(2) . 2_666 ?
O1 Zn1 N2 172.81(17) . 2_666 ?
O1 Zn1 N2 91.90(17) 2_666 2_666 ?
O1 Zn1 N3 104.13(19) . 2_666 ?
O1 Zn1 N3 96.99(18) 2_666 2_666 ?
O2 Zn1 Zn1 126.79(14) . 2_666 ?
N1 Zn1 Zn1 104.63(15) 2_666 2_666 ?
N1 Zn1 O1 102.62(18) 2_666 2_666 ?
N1 Zn1 O2 85.5(2) 2_666 . ?
N1 Zn1 N2 79.9(2) 2_666 2_666 ?
N1 Zn1 N3 151.3(2) 2_666 2_666 ?
N2 Zn1 Zn1 131.63(14) 2_666 2_666 ?
N2 Zn1 O2 101.46(19) 2_666 . ?
N3 Zn1 Zn1 103.86(15) 2_666 2_666 ?
N3 Zn1 O2 80.3(2) 2_666 . ?
N3 Zn1 N2 78.7(2) 2_666 2_666 ?
Zn1 O1 Zn1 98.76(17) . 2_666 ?
C1 O1 Zn1 128.0(4) . . ?
C1 O1 Zn1 124.2(4) . 2_666 ?
C3 O2 Zn1 121.4(4) . . ?
C11 N1 Zn1 117.0(4) . 2_666 ?
C11 N1 C15 119.3(6) . . ?
C15 N1 Zn1 123.7(5) . 2_666 ?
C9 N2 Zn1 110.2(4) . 2_666 ?
C9 N2 C10 110.6(5) . . ?
C10 N2 Zn1 111.1(4) . 2_666 ?
C16 N2 Zn1 104.4(4) . 2_666 ?
C16 N2 C9 108.0(5) . . ?
C16 N2 C10 112.5(5) . . ?
C17 N3 Zn1 111.9(4) . 2_666 ?
C17 N3 C21 120.5(6) . . ?
C21 N3 Zn1 127.2(5) . 2_666 ?
O1 C1 C2 122.7(6) . . ?
O1 C1 C8 120.5(6) . . ?
C8 C1 C2 116.8(6) . . ?
C1 C2 C3 123.7(6) . . ?
C4 C2 C1 119.6(6) . . ?
C4 C2 C3 116.3(6) . . ?
O2 C3 C2 128.5(6) . . ?
O2 C3 H3 115.7 . . ?
C2 C3 H3 115.7 . . ?
C2 C4 H4 118.3 . . ?
C5 C4 C2 123.3(6) . . ?
C5 C4 H4 118.3 . . ?
C4 C5 C6 122.5(6) . . ?
C4 C5 C7 116.7(6) . . ?
C7 C5 C6 120.7(6) . . ?
C5 C6 H6A 109.5 . . ?
C5 C6 H6B 109.5 . . ?
C5 C6 H6C 109.5 . . ?
H6A C6 H6B 109.5 . . ?
H6A C6 H6C 109.5 . . ?
H6B C6 H6C 109.5 . . ?
C5 C7 H7 119.0 . . ?
C8 C7 C5 122.1(6) . . ?
C8 C7 H7 119.0 . . ?
C1 C8 C9 120.0(6) . . ?
C7 C8 C1 120.5(6) . . ?
C7 C8 C9 119.1(6) . . ?
N2 C9 C8 116.1(5) . . ?
N2 C9 H9A 108.3 . . ?
N2 C9 H9B 108.3 . . ?
C8 C9 H9A 108.3 . . ?
C8 C9 H9B 108.3 . . ?
H9A C9 H9B 107.4 . . ?
N2 C10 H10A 108.9 . . ?
N2 C10 H10B 108.9 . . ?
H10A C10 H10B 107.7 . . ?
C11 C10 N2 113.5(5) . . ?
C11 C10 H10A 108.9 . . ?
C11 C10 H10B 108.9 . . ?
N1 C11 C10 117.7(6) . . ?
N1 C11 C12 120.9(7) . . ?
C12 C11 C10 121.4(6) . . ?
C11 C12 H12 120.3 . . ?
C13 C12 C11 119.5(7) . . ?
C13 C12 H12 120.3 . . ?
C12 C13 H13 120.2 . . ?
C14 C13 C12 119.6(7) . . ?
C14 C13 H13 120.2 . . ?
C13 C14 H14 120.7 . . ?
C13 C14 C15 118.5(7) . . ?
C15 C14 H14 120.7 . . ?
N1 C15 C14 122.1(7) . . ?
N1 C15 H15 118.9 . . ?
C14 C15 H15 118.9 . . ?
N2 C16 H16A 109.5 . . ?
N2 C16 H16B 109.5 . . ?
N2 C16 C17 110.6(5) . . ?
H16A C16 H16B 108.1 . . ?
C17 C16 H16A 109.5 . . ?
C17 C16 H16B 109.5 . . ?
N3 C17 C16 117.8(6) . . ?
N3 C17 C18 120.1(6) . . ?
C18 C17 C16 122.1(6) . . ?
C17 C18 H18 120.7 . . ?
C19 C18 C17 118.6(7) . . ?
C19 C18 H18 120.7 . . ?
C18 C19 H19 119.7 . . ?
C20 C19 C18 120.7(7) . . ?
C20 C19 H19 119.7 . . ?
C19 C20 H20 120.8 . . ?
C19 C20 C21 118.3(7) . . ?
C21 C20 H20 120.8 . . ?
N3 C21 C20 121.7(7) . . ?
N3 C21 H21 119.2 . . ?
C20 C21 H21 119.2 . . ?
F2 B1 F1 108.3(7) . . ?
F2 B1 F4 108.9(8) . . ?
F3 B1 F1 109.7(7) . . ?
F3 B1 F2 111.8(7) . . ?
F3 B1 F4 111.1(8) . . ?
F4 B1 F1 106.9(7) . . ?

loop_
_geom_bond_atom_site_label_1
_geom_bond_atom_site_label_2
_geom_bond_distance
_geom_bond_site_symmetry_2
_geom_bond_publ_flag
Zn1 Zn1 3.1420(15) 2_666 ?
Zn1 O1 2.034(4) . ?
Zn1 O1 2.105(4) 2_666 ?
Zn1 O2 2.172(5) . ?
Zn1 N1 2.076(5) 2_666 ?
Zn1 N2 2.140(5) 2_666 ?
Zn1 N3 2.122(5) 2_666 ?
O1 C1 1.325(7) . ?
O2 C3 1.223(8) . ?
N1 C11 1.329(8) . ?
N1 C15 1.342(8) . ?
N2 C9 1.477(8) . ?
N2 C10 1.484(8) . ?
N2 C16 1.476(7) . ?
N3 C17 1.324(8) . ?
N3 C21 1.332(8) . ?
C1 C2 1.411(8) . ?
C1 C8 1.396(9) . ?
C2 C3 1.433(9) . ?
C2 C4 1.389(9) . ?
C3 H3 0.9500 . ?
C4 H4 0.9500 . ?
C4 C5 1.352(9) . ?
C5 C6 1.517(9) . ?
C5 C7 1.389(9) . ?
C6 H6A 0.9800 . ?
C6 H6B 0.9800 . ?
C6 H6C 0.9800 . ?
C7 H7 0.9500 . ?
C7 C8 1.384(8) . ?
C8 C9 1.509(8) . ?
C9 H9A 0.9900 . ?
C9 H9B 0.9900 . ?
C10 H10A 0.9900 . ?
C10 H10B 0.9900 . ?
C10 C11 1.482(9) . ?
C11 C12 1.373(9) . ?
C12 H12 0.9500 . ?
C12 C13 1.372(10) . ?
C13 H13 0.9500 . ?
C13 C14 1.361(10) . ?
C14 H14 0.9500 . ?
C14 C15 1.368(10) . ?
C15 H15 0.9500 . ?
C16 H16A 0.9900 . ?
C16 H16B 0.9900 . ?
C16 C17 1.487(9) . ?
C17 C18 1.408(9) . ?
C18 H18 0.9500 . ?
C18 C19 1.364(9) . ?
C19 H19 0.9500 . ?
C19 C20 1.354(10) . ?
C20 H20 0.9500 . ?
C20 C21 1.384(9) . ?
C21 H21 0.9500 . ?
F1 B1 1.384(10) . ?
F2 B1 1.346(10) . ?
F3 B1 1.319(9) . ?
F4 B1 1.350(9) . ?

loop_
_geom_torsion_atom_site_label_1
_geom_torsion_atom_site_label_2
_geom_torsion_atom_site_label_3
_geom_torsion_atom_site_label_4
_geom_torsion
_geom_torsion_site_symmetry_1
_geom_torsion_site_symmetry_2
_geom_torsion_site_symmetry_3
_geom_torsion_site_symmetry_4
_geom_torsion_publ_flag
Zn1 O1 C1 C2 -9.8(9) . . . . ?
Zn1 O1 C1 C2 -149.8(5) 2_666 . . . ?
Zn1 O1 C1 C8 171.7(4) . . . . ?
Zn1 O1 C1 C8 31.7(8) 2_666 . . . ?
Zn1 O2 C3 C2 21.8(11) . . . . ?
Zn1 N1 C11 C10 -5.7(7) 2_666 . . . ?
Zn1 N1 C11 C12 177.7(5) 2_666 . . . ?
Zn1 N1 C15 C14 -179.7(5) 2_666 . . . ?
Zn1 N2 C9 C8 57.8(6) 2_666 . . . ?
Zn1 N2 C10 C11 -9.8(6) 2_666 . . . ?
Zn1 N2 C16 C17 42.0(6) 2_666 . . . ?
Zn1 N3 C17 C16 -3.2(7) 2_666 . . . ?
Zn1 N3 C17 C18 176.1(5) 2_666 . . . ?
Zn1 N3 C21 C20 -173.1(5) 2_666 . . . ?
O1 C1 C2 C3 -15.0(10) . . . . ?
O1 C1 C2 C4 172.9(6) . . . . ?
O1 C1 C8 C7 -171.4(6) . . . . ?
O1 C1 C8 C9 15.4(9) . . . . ?
N1 C11 C12 C13 3.0(10) . . . . ?
N2 C10 C11 N1 10.5(8) . . . . ?
N2 C10 C11 C12 -173.0(6) . . . . ?
N2 C16 C17 N3 -27.5(8) . . . . ?
N2 C16 C17 C18 153.2(6) . . . . ?
N3 C17 C18 C19 -3.5(10) . . . . ?
C1 C2 C3 O2 7.1(12) . . . . ?
C1 C2 C4 C5 0.1(10) . . . . ?
C1 C8 C9 N2 -68.3(8) . . . . ?
C2 C1 C8 C7 10.0(9) . . . . ?
C2 C1 C8 C9 -163.2(6) . . . . ?
C2 C4 C5 C6 -176.9(7) . . . . ?
C2 C4 C5 C7 6.8(10) . . . . ?
C3 C2 C4 C5 -172.6(7) . . . . ?
C4 C2 C3 O2 179.4(7) . . . . ?
C4 C5 C7 C8 -5.2(10) . . . . ?
C5 C7 C8 C1 -3.3(10) . . . . ?
C5 C7 C8 C9 170.0(6) . . . . ?
C6 C5 C7 C8 178.4(6) . . . . ?
C7 C8 C9 N2 118.4(6) . . . . ?
C8 C1 C2 C3 163.6(6) . . . . ?
C8 C1 C2 C4 -8.5(9) . . . . ?
C9 N2 C10 C11 112.8(6) . . . . ?
C9 N2 C16 C17 -75.3(7) . . . . ?
C10 N2 C9 C8 -65.3(7) . . . . ?
C10 N2 C16 C17 162.4(5) . . . . ?
C10 C11 C12 C13 -173.5(6) . . . . ?
C11 N1 C15 C14 2.6(10) . . . . ?
C11 C12 C13 C14 0.2(10) . . . . ?
C12 C13 C14 C15 -2.0(11) . . . . ?
C13 C14 C15 N1 0.6(11) . . . . ?
C15 N1 C11 C10 172.2(6) . . . . ?
C15 N1 C11 C12 -4.4(9) . . . . ?
C16 N2 C9 C8 171.3(5) . . . . ?
C16 N2 C10 C11 -126.3(6) . . . . ?
C16 C17 C18 C19 175.8(6) . . . . ?
C17 N3 C21 C20 -1.2(10) . . . . ?
C17 C18 C19 C20 2.1(10) . . . . ?
C18 C19 C20 C21 -0.4(11) . . . . ?
C19 C20 C21 N3 -0.2(11) . . . . ?
C21 N3 C17 C16 -176.3(6) . . . . ?
C21 N3 C17 C18 3.1(10) . . . . ?
